data_9016167
loop_
_publ_author_name
'Kampf, A. R.'
'Mills, S. J.'
'Simmons, W. B.'
'Nizamoff, J. W.'
'Whitmore, R. W.'

_publ_section_title
;
 Falsterite, Ca2MgMn2+2(Fe2+0.5Fe3+0.5)4Zn4(PO4)8(OH)4(H2O)14, a new secondary
 phosphate mineral from the Palermo No. 1 pegmatite, North Groton, New Hampshire
;
_journal_name_full 'American Mineralogist'
_journal_page_first 496
_journal_page_last 502
_journal_paper_doi 10.2138/am.2012.4008
_journal_volume 97
_journal_year 2012
_chemical_compound_source 'Palermo No. 1 pegmatite, North Groton, New Hampshire'
_chemical_formula_sum 'Ca Fe2 H16 Mg0.464 Mn O25 P4 Zn2.036'
_chemical_name_mineral Falsterite
_space_group_IT_number 14
_symmetry_space_group_name_Hall '-P 2ybc'
_symmetry_space_group_name_H-M 'P 1 21/c 1'
_cell_angle_alpha 90
_cell_angle_beta 90.564
_cell_angle_gamma 90
_cell_formula_units_Z 4
_cell_length_a 6.3868
_cell_length_b 21.260
_cell_length_c 15.365
_cell_volume 2086.210
_database_code_amcsd 0018881
_exptl_crystal_density_diffrn 2.837
_cod_original_formula_sum 'Ca Mg.464 Zn2.036 Mn Fe2 P4 O25 H16'
_cod_database_code 9016167

loop_
_space_group_symop_operation_xyz
x,y,z
x,1/2-y,1/2+z
-x,1/2+y,1/2-z
-x,-y,-z

loop_
_atom_site_aniso_label
_atom_site_aniso_U_11
_atom_site_aniso_U_22
_atom_site_aniso_U_33
_atom_site_aniso_U_12
_atom_site_aniso_U_13
_atom_site_aniso_U_23
Ca 0.05100 0.05600 0.04600 -0.00400 0.00100 0.00000
Mg 0.02300 0.05400 0.04700 0.01000 0.01800 0.01400
Zn 0.02300 0.05400 0.04700 0.01000 0.01800 0.01400
Mn 0.04500 0.06600 0.04900 0.00000 0.00800 -0.00400
Fe1 0.04300 0.05100 0.04200 0.00400 0.00400 -0.00400
Fe2 0.04700 0.05000 0.04500 0.00000 0.00200 0.00100
Zn1 0.04500 0.08200 0.04200 0.00500 0.00200 -0.00200
Zn2 0.04800 0.05300 0.04800 0.00300 0.00100 -0.00300
P1 0.03600 0.06300 0.05900 0.00100 0.00100 -0.00400
P2 0.04500 0.04900 0.04800 0.00200 0.02000 0.00300
P3 0.05500 0.05200 0.04100 -0.00500 0.01700 0.00300
P4 0.06300 0.05000 0.04400 0.00000 -0.01400 0.00800
O1 0.05500 0.02900 0.05800 0.01200 0.01100 0.03000
O2 0.02700 0.05800 0.05200 -0.01200 0.00000 0.02200
O3 0.03300 0.05300 0.04800 -0.01700 0.00500 0.00200
O4 0.03400 0.04700 0.03000 -0.00900 0.01300 -0.00600
O5 0.01800 0.07300 0.05700 -0.00200 -0.00400 0.00300
O6 0.02000 0.07500 0.02300 0.00000 -0.00400 0.01600
O7 0.03000 0.05000 0.06900 0.00600 -0.01700 -0.01100
O8 0.01500 0.05800 0.08100 0.00500 -0.00500 -0.00600
O9 0.08000 0.05800 0.02800 -0.01800 -0.00800 0.00800
O10 0.10000 0.04700 0.06100 -0.00500 -0.03400 -0.00800
O11 0.04200 0.05000 0.06300 0.00000 0.01200 0.03200
O12 0.07300 0.07100 0.05400 0.00800 -0.01500 -0.00900
O13 0.04100 0.07500 0.10000 -0.00400 -0.03000 -0.00300
O14 0.04300 0.05400 0.06000 0.01800 0.01300 -0.01300
O15 0.09000 0.06300 0.04500 0.01500 0.02200 -0.00300
O16 0.09000 0.06400 0.04300 0.02900 0.01700 0.01700
O-H17 0.04500 0.02700 0.05600 0.00300 -0.01300 -0.00100
O-H18 0.07300 0.04700 0.02900 0.01500 0.00000 -0.00500
Wat19 0.10300 0.03300 0.04800 -0.00500 0.02800 0.01500
Wat20 0.04000 0.07700 0.05500 -0.00800 -0.00700 -0.01100
Wat21 0.09100 0.05100 0.09300 -0.00600 0.02700 0.00600
Wat22 0.08500 0.05200 0.08300 0.00900 -0.00700 0.01200
Wat23 0.05400 0.06000 0.07700 -0.00600 0.02900 0.00000
Wat24 0.07000 0.06300 0.14000 0.00400 0.03100 -0.01600
Wat25 0.03000 0.04000 0.08000 0.00000 -0.03000 0.01000
Wat26 0.09000 0.06000 0.01000 0.03000 0.01000 -0.02000

loop_
_atom_site_label
_atom_site_fract_x
_atom_site_fract_y
_atom_site_fract_z
_atom_site_occupancy
_atom_site_U_iso_or_equiv
_atom_site_type_symbol
_atom_site_attached_hydrogens
Ca 0.53680 0.37340 0.64010 1.00000 0.05100 Ca 0
Mg 0.29300 0.04280 0.51810 0.46400 0.04100 Mg 0
Zn 0.29300 0.04280 0.51810 0.03600 0.04100 Zn 0
Mn 0.04510 0.34860 0.39100 1.00000 0.05330 Mn 0
Fe1 0.29330 0.24592 0.26530 1.00000 0.04540 Fe 0
Fe2 0.78990 0.24560 0.26500 1.00000 0.04730 Fe 0
Zn1 0.29310 0.18160 0.52180 1.00000 0.05610 Zn 0
Zn2 0.79490 0.18224 0.52270 1.00000 0.04980 Zn 0
P1 0.04100 0.29790 0.59270 1.00000 0.05200 P 0
P2 0.54520 0.29140 0.43940 1.00000 0.04700 P 0
P3 0.03520 0.13050 0.36590 1.00000 0.04900 P 0
P4 0.54900 0.13270 0.67490 1.00000 0.05200 P 0
O1 0.03500 0.35140 0.52820 1.00000 0.04800 O 0
O2 0.23800 0.19930 0.14960 1.00000 0.04600 O 0
O3 0.83900 0.20450 0.14850 1.00000 0.04500 O 0
O4 0.04300 0.23230 0.54310 1.00000 0.03700 O 0
O5 0.55500 0.35100 0.49120 1.00000 0.04900 O 0
O6 0.74200 0.28570 0.38390 1.00000 0.03900 O 0
O7 0.54300 0.23180 0.49640 1.00000 0.05000 O 0
O8 0.33800 0.28700 0.38100 1.00000 0.05200 O 0
O9 0.83700 0.13230 0.42090 1.00000 0.05600 O 0
O10 0.03200 0.07530 0.30230 1.00000 0.07100 O 0
O11 0.04500 0.19440 0.31970 1.00000 0.05200 O 0
O12 0.23200 0.12460 0.42850 1.00000 0.06600 O 0
O13 0.37300 0.12650 0.61140 1.00000 0.07300 O 0
O14 0.54400 0.08260 0.74550 1.00000 0.05200 O 0
O15 0.54100 0.20050 0.71420 1.00000 0.06700 O 0
O16 0.76200 0.12940 0.62120 1.00000 0.06400 O 0
O-H17 0.53900 0.18460 0.27770 1.00000 0.04300 O 1
O-H18 0.03800 0.30760 0.25850 1.00000 0.05000 O 1
Wat19 0.24700 0.42910 0.36070 1.00000 0.06100 O 2
Wat20 0.78600 0.42370 0.39020 1.00000 0.05800 O 2
Wat21 0.42500 0.45160 0.74570 1.00000 0.07800 O 2
Wat22 0.34700 0.45460 0.55930 1.00000 0.07300 O 2
Wat23 0.85400 0.44050 0.64650 1.00000 0.06300 O 2
Wat24 0.42600 0.96600 0.56840 1.00000 0.09000 O 2
Wat25 0.04800 0.03630 0.59600 0.50000 0.05200 O 2
Wat26 0.14600 0.98720 0.42300 0.50000 0.05400 O 2

loop_
_cod_changelog_entry_id
_cod_changelog_entry_author
_cod_changelog_entry_date
_cod_changelog_entry_text
1
;cod-tools version 3.8.0
Id: cif_guess_AMCSD_atom_types 9574 2023-05-10 09:00:05Z saulius
;
2023-05-10T18:56:45+03:00
;Derived atom types and hydrogen counts
from atom names that follow the AMCSD naming convention
(Wat == water, O-H == hydroxyl).
;

loop_
_cod_related_entry_id
_cod_related_entry_database
_cod_related_entry_code
1 AMCSD 0018881
